data_7054379
loop_
_publ_author_name
'Zhang, Daopeng'
'Zhuo, Shuping'
'Wang, Ping'
'Chen, Xia'
'Jiang, Jianzhuang'

_publ_section_title
;
 A new series of cyanide-bridged heterobimetallic
 FeIII--FeIII/MnIII/CuIIone-dimensional complexes: synthesis, crystal
 structures, and magnetic properties
;
_journal_issue 11
_journal_name_full 'New J. Chem.'
_journal_page_first 5470
_journal_paper_doi 10.1039/C4NJ00743C
_journal_volume 38
_journal_year 2014
_chemical_formula_sum 'C20 H14 Br2 Fe K N6 O4'
_chemical_formula_weight 657.14
_chemical_name_systematic
; 
 ? 
;
_space_group_IT_number 2
_symmetry_cell_setting triclinic
_symmetry_space_group_name_Hall '-P 1'
_symmetry_space_group_name_H-M 'P -1'
_atom_sites_solution_hydrogens geom
_atom_sites_solution_primary direct
_atom_sites_solution_secondary difmap
_audit_creation_method SHELXL-97
_cell_angle_alpha 75.040(4)
_cell_angle_beta 82.077(5)
_cell_angle_gamma 88.665(3)
_cell_formula_units_Z 2
_cell_length_a 9.117(2)
_cell_length_b 9.526(2)
_cell_length_c 13.852(4)
_cell_measurement_reflns_used 1789
_cell_measurement_temperature 293(2)
_cell_measurement_theta_max 26.123
_cell_measurement_theta_min 2.345
_cell_volume 1151.1(5)
_computing_cell_refinement 'SAINT-Plus (Bruker, 2001)'
_computing_data_collection 'APEX2 (Bruker, 2004)'
_computing_data_reduction SAINT-Plus
_computing_molecular_graphics 'SHELXTL (Sheldrick, 2008)'
_computing_publication_material SHELXTL
_computing_structure_refinement 'SHELXL-97 (Sheldrick, 2008)'
_computing_structure_solution 'SHELXS-97 (Sheldrick, 2008)'
_diffrn_ambient_temperature 293(2)
_diffrn_measured_fraction_theta_full 0.981
_diffrn_measured_fraction_theta_max 0.981
_diffrn_measurement_device_type 'Bruker APEX II CCD area-detector'
_diffrn_measurement_method '\f and \w scans'
_diffrn_radiation_monochromator graphite
_diffrn_radiation_source 'fine-focus sealed tube'
_diffrn_radiation_type MoK\a
_diffrn_radiation_wavelength 0.71073
_diffrn_reflns_av_R_equivalents 0.0201
_diffrn_reflns_av_sigmaI/netI 0.0522
_diffrn_reflns_limit_h_max 6
_diffrn_reflns_limit_h_min -10
_diffrn_reflns_limit_k_max 11
_diffrn_reflns_limit_k_min -11
_diffrn_reflns_limit_l_max 16
_diffrn_reflns_limit_l_min -14
_diffrn_reflns_number 5672
_diffrn_reflns_theta_full 25.01
_diffrn_reflns_theta_max 25.01
_diffrn_reflns_theta_min 2.21
_exptl_absorpt_coefficient_mu 4.348
_exptl_absorpt_correction_T_max 0.6234
_exptl_absorpt_correction_T_min 0.5252
_exptl_absorpt_correction_type multi-scan
_exptl_absorpt_process_details sadabs
_exptl_crystal_colour dark-brown
_exptl_crystal_density_diffrn 1.896
_exptl_crystal_density_method 'not measured'
_exptl_crystal_description block
_exptl_crystal_F_000 646
_exptl_crystal_size_max 0.17
_exptl_crystal_size_mid 0.15
_exptl_crystal_size_min 0.12
_refine_diff_density_max 0.794
_refine_diff_density_min -0.845
_refine_diff_density_rms 0.117
_refine_ls_extinction_method none
_refine_ls_goodness_of_fit_ref 1.071
_refine_ls_hydrogen_treatment none
_refine_ls_matrix_type full
_refine_ls_number_parameters 307
_refine_ls_number_reflns 3989
_refine_ls_number_restraints 0
_refine_ls_restrained_S_all 1.071
_refine_ls_R_factor_all 0.0611
_refine_ls_R_factor_gt 0.0462
_refine_ls_shift/su_max 0.001
_refine_ls_shift/su_mean 0.000
_refine_ls_structure_factor_coef Fsqd
_refine_ls_weighting_details 'calc w=1/[\s^2^(Fo^2^)+(0.0672P)^2^+2.3753P] where P=(Fo^2^+2Fc^2^)/3'
_refine_ls_weighting_scheme calc
_refine_ls_wR_factor_gt 0.1317
_refine_ls_wR_factor_ref 0.1395
_reflns_number_gt 3129
_reflns_number_total 3989
_reflns_threshold_expression >2sigma(I)
_cod_data_source_file c4nj00743c2.cif
_cod_data_source_block 1
_cod_depositor_comments 'Adding full bibliography for 7054379--7054383.cif.'
_cod_original_sg_symbol_H-M P-1
_cod_database_code 7054379

loop_
_symmetry_equiv_pos_as_xyz
'x, y, z'
'-x, -y, -z'

loop_
_atom_site_label
_atom_site_type_symbol
_atom_site_fract_x
_atom_site_fract_y
_atom_site_fract_z
_atom_site_U_iso_or_equiv
_atom_site_adp_type
_atom_site_occupancy
_atom_site_symmetry_multiplicity
_atom_site_calc_flag
_atom_site_refinement_flags
Br1 Br 1.31694(7) 1.02521(8) 0.04651(5) 0.0467(2) Uani 1 1 d .
Br2 Br 1.07568(8) 1.29918(7) 0.04750(5) 0.0504(2) Uani 1 1 d .
Fe1 Fe 0.66027(9) 0.68107(9) 0.29058(6) 0.0297(2) Uani 1 1 d .
K1 K 1.43804(18) 1.33486(15) 0.11246(11) 0.0481(4) Uani 1 1 d .
O1 O 1.0656(5) 0.5329(5) 0.2215(4) 0.0529(12) Uani 1 1 d .
O2 O 0.5573(5) 1.1024(4) 0.2154(3) 0.0438(10) Uani 1 1 d .
O3 O 1.2615(6) 1.3166(6) 0.2918(3) 0.0578(13) Uani 1 1 d .
H1O3 H 1.2302 1.4013 0.2670 0.069 Uiso 1 1 d R
H2O3 H 1.2620 1.3068 0.3545 0.069 Uiso 1 1 d R
O4 O 1.7167(9) 1.3957(10) -0.0192(7) 0.136(3) Uani 1 1 d .
H1O4 H 1.8077 1.3864 -0.0115 0.164 Uiso 1 1 d R
H2O4 H 1.7117 1.4176 -0.0821 0.164 Uiso 1 1 d R
N1 N 0.7516(7) 0.7225(7) 0.4901(4) 0.0584(16) Uani 1 1 d .
N2 N 0.5434(8) 0.6166(7) 0.1055(5) 0.0638(18) Uani 1 1 d .
N3 N 0.8622(5) 0.6777(5) 0.2369(3) 0.0312(10) Uani 1 1 d .
N4 N 0.6806(5) 0.8844(5) 0.2347(3) 0.0317(11) Uani 1 1 d .
N5 N 0.6928(5) 0.4655(5) 0.3352(3) 0.0332(11) Uani 1 1 d .
N6 N 0.4506(5) 0.7344(5) 0.3312(3) 0.0338(11) Uani 1 1 d .
C1 C 0.7148(6) 0.7033(6) 0.4192(5) 0.0365(14) Uani 1 1 d .
C2 C 0.5868(7) 0.6423(6) 0.1724(5) 0.0384(14) Uani 1 1 d .
C3 C 0.9253(6) 0.8164(6) 0.1900(4) 0.0315(12) Uani 1 1 d .
C4 C 0.8234(6) 0.9297(6) 0.1890(4) 0.0296(12) Uani 1 1 d .
C5 C 0.8703(6) 1.0744(6) 0.1453(4) 0.0329(13) Uani 1 1 d .
H3 H 0.8040 1.1504 0.1438 0.040 Uiso 1 1 calc R
C6 C 1.0177(6) 1.1014(6) 0.1044(4) 0.0345(13) Uani 1 1 d .
C7 C 1.1161(6) 0.9898(6) 0.1042(4) 0.0329(13) Uani 1 1 d .
C8 C 1.0714(6) 0.8470(6) 0.1467(4) 0.0336(13) Uani 1 1 d .
H6 H 1.1386 0.7721 0.1463 0.040 Uiso 1 1 calc R
C9 C 0.4303(6) 0.8804(7) 0.3033(4) 0.0334(13) Uani 1 1 d .
C10 C 0.2952(7) 0.9444(8) 0.3232(5) 0.0435(15) Uani 1 1 d .
H8 H 0.2861 1.0450 0.3050 0.052 Uiso 1 1 calc R
C11 C 0.1741(7) 0.8558(8) 0.3706(5) 0.0466(16) Uani 1 1 d .
H9 H 0.0819 0.8960 0.3839 0.056 Uiso 1 1 calc R
C12 C 0.1920(7) 0.7076(8) 0.3978(5) 0.0478(17) Uani 1 1 d .
H10 H 0.1124 0.6460 0.4298 0.057 Uiso 1 1 calc R
C13 C 0.3310(7) 0.6522(7) 0.3765(4) 0.0424(15) Uani 1 1 d .
H11 H 0.3420 0.5519 0.3948 0.051 Uiso 1 1 calc R
C14 C 0.5633(6) 0.9707(6) 0.2462(4) 0.0321(13) Uani 1 1 d .
C15 C 0.9351(7) 0.5525(6) 0.2487(4) 0.0365(14) Uani 1 1 d .
C16 C 0.8308(7) 0.4277(6) 0.3050(4) 0.0358(13) Uani 1 1 d .
C17 C 0.8741(8) 0.2857(7) 0.3234(5) 0.0476(16) Uani 1 1 d .
H14 H 0.9709 0.2629 0.3022 0.057 Uiso 1 1 calc R
C18 C 0.7731(8) 0.1767(7) 0.3737(5) 0.0466(16) Uani 1 1 d .
H15 H 0.8003 0.0796 0.3860 0.056 Uiso 1 1 calc R
C19 C 0.6342(8) 0.2137(7) 0.4045(5) 0.0489(17) Uani 1 1 d .
H16 H 0.5646 0.1419 0.4387 0.059 Uiso 1 1 calc R
C20 C 0.5955(8) 0.3590(7) 0.3851(5) 0.0447(16) Uani 1 1 d .
H17 H 0.4997 0.3833 0.4072 0.054 Uiso 1 1 calc R

loop_
_atom_site_aniso_label
_atom_site_aniso_U_11
_atom_site_aniso_U_22
_atom_site_aniso_U_33
_atom_site_aniso_U_23
_atom_site_aniso_U_13
_atom_site_aniso_U_12
Br1 0.0299(3) 0.0597(4) 0.0459(4) -0.0096(3) 0.0046(3) -0.0142(3)
Br2 0.0480(4) 0.0399(4) 0.0561(4) -0.0003(3) -0.0026(3) -0.0181(3)
Fe1 0.0273(4) 0.0308(4) 0.0267(4) -0.0017(3) 0.0012(3) -0.0050(3)
K1 0.0586(9) 0.0375(8) 0.0429(8) -0.0016(6) -0.0055(7) -0.0013(7)
O1 0.033(3) 0.040(3) 0.076(3) -0.007(2) 0.011(2) 0.003(2)
O2 0.036(2) 0.031(2) 0.057(3) -0.002(2) -0.002(2) 0.0035(19)
O3 0.065(3) 0.063(3) 0.044(3) -0.011(2) -0.008(2) 0.018(3)
O4 0.089(6) 0.137(8) 0.169(8) -0.018(6) -0.015(5) 0.013(5)
N1 0.058(4) 0.073(4) 0.042(3) -0.011(3) -0.005(3) -0.013(3)
N2 0.081(5) 0.064(4) 0.044(3) -0.005(3) -0.012(3) -0.025(4)
N3 0.034(3) 0.033(3) 0.026(2) -0.0059(19) -0.001(2) -0.003(2)
N4 0.025(2) 0.035(3) 0.031(2) -0.004(2) 0.0008(19) -0.002(2)
N5 0.037(3) 0.030(3) 0.028(2) 0.000(2) -0.003(2) -0.002(2)
N6 0.029(3) 0.039(3) 0.031(2) -0.007(2) -0.001(2) -0.006(2)
C1 0.025(3) 0.036(3) 0.040(3) 0.001(3) 0.003(3) -0.006(2)
C2 0.042(4) 0.032(3) 0.037(3) -0.003(3) -0.002(3) -0.005(3)
C3 0.036(3) 0.034(3) 0.023(3) -0.003(2) -0.004(2) -0.008(3)
C4 0.028(3) 0.034(3) 0.024(3) -0.004(2) -0.001(2) -0.007(2)
C5 0.032(3) 0.029(3) 0.034(3) -0.001(2) -0.005(2) -0.003(2)
C6 0.034(3) 0.034(3) 0.032(3) -0.001(2) -0.006(2) -0.010(3)
C7 0.029(3) 0.043(3) 0.023(3) -0.002(2) 0.001(2) -0.008(3)
C8 0.030(3) 0.037(3) 0.030(3) -0.004(2) -0.001(2) -0.001(3)
C9 0.026(3) 0.040(3) 0.031(3) -0.004(2) -0.004(2) 0.000(2)
C10 0.040(4) 0.050(4) 0.039(3) -0.010(3) -0.004(3) 0.003(3)
C11 0.024(3) 0.068(5) 0.044(4) -0.011(3) 0.001(3) 0.006(3)
C12 0.028(3) 0.069(5) 0.043(4) -0.011(3) 0.005(3) -0.014(3)
C13 0.039(4) 0.044(4) 0.041(3) -0.008(3) -0.001(3) -0.005(3)
C14 0.031(3) 0.035(3) 0.029(3) -0.005(2) -0.006(2) 0.000(2)
C15 0.036(3) 0.032(3) 0.037(3) -0.005(3) 0.000(3) 0.001(3)
C16 0.036(3) 0.033(3) 0.036(3) -0.006(3) -0.001(3) -0.004(3)
C17 0.043(4) 0.045(4) 0.053(4) -0.014(3) 0.001(3) 0.001(3)
C18 0.059(4) 0.027(3) 0.051(4) -0.007(3) -0.004(3) -0.002(3)
C19 0.056(4) 0.036(4) 0.049(4) 0.000(3) -0.004(3) -0.018(3)
C20 0.046(4) 0.042(4) 0.039(3) 0.000(3) 0.001(3) -0.010(3)

loop_
_atom_type_symbol
_atom_type_description
_atom_type_scat_dispersion_real
_atom_type_scat_dispersion_imag
_atom_type_scat_source
C C 0.0033 0.0016 'International Tables Vol C Tables 4.2.6.8 and 6.1.1.4'
H H 0.0000 0.0000 'International Tables Vol C Tables 4.2.6.8 and 6.1.1.4'
N N 0.0061 0.0033 'International Tables Vol C Tables 4.2.6.8 and 6.1.1.4'
O O 0.0106 0.0060 'International Tables Vol C Tables 4.2.6.8 and 6.1.1.4'
Fe Fe 0.3463 0.8444 'International Tables Vol C Tables 4.2.6.8 and 6.1.1.4'
Br Br -0.2901 2.4595 'International Tables Vol C Tables 4.2.6.8 and 6.1.1.4'
K K 0.2009 0.2494 'International Tables Vol C Tables 4.2.6.8 and 6.1.1.4'

loop_
_geom_angle_atom_site_label_1
_geom_angle_atom_site_label_2
_geom_angle_atom_site_label_3
_geom_angle
_geom_angle_site_symmetry_1
_geom_angle_site_symmetry_3
N3 Fe1 N4 84.3(2) . .
N3 Fe1 C2 94.3(2) . .
N4 Fe1 C2 94.9(2) . .
N3 Fe1 C1 91.0(2) . .
N4 Fe1 C1 90.2(2) . .
C2 Fe1 C1 173.0(2) . .
N3 Fe1 N6 166.6(2) . .
N4 Fe1 N6 82.34(19) . .
C2 Fe1 N6 85.8(2) . .
C1 Fe1 N6 90.1(2) . .
N3 Fe1 N5 81.3(2) . .
N4 Fe1 N5 165.5(2) . .
C2 Fe1 N5 86.2(2) . .
C1 Fe1 N5 90.1(2) . .
N6 Fe1 N5 112.14(19) . .
O2 K1 O3 83.35(14) 1_655 .
O2 K1 N2 120.80(18) 1_655 1_665
O3 K1 N2 92.06(18) . 1_665
O2 K1 O4 88.1(2) 1_655 .
O3 K1 O4 152.6(2) . .
N2 K1 O4 70.2(2) 1_665 .
O2 K1 N2 118.81(18) 1_655 2_775
O3 K1 N2 147.31(19) . 2_775
N2 K1 N2 95.47(18) 1_665 2_775
O4 K1 N2 58.0(2) . 2_775
O2 K1 O4 173.0(2) 1_655 2_885
O3 K1 O4 89.8(2) . 2_885
N2 K1 O4 57.8(2) 1_665 2_885
O4 K1 O4 97.4(2) . 2_885
N2 K1 O4 68.0(2) 2_775 2_885
O2 K1 K1 137.61(12) 1_655 2_885
O3 K1 K1 131.28(13) . 2_885
N2 K1 K1 48.50(13) 1_665 2_885
O4 K1 K1 49.66(17) . 2_885
N2 K1 K1 46.97(13) 2_775 2_885
O4 K1 K1 47.73(17) 2_885 2_885
O2 K1 H1O3 100.4 1_655 .
O3 K1 H1O3 17.4 . .
N2 K1 H1O3 80.5 1_665 .
O4 K1 H1O3 149.5 . .
N2 K1 H1O3 135.4 2_775 .
O4 K1 H1O3 72.7 2_885 .
K1 K1 H1O3 114.5 2_885 .
C14 O2 K1 151.0(4) . 1_455
K1 O3 H1O3 88.7 . .
K1 O3 H2O3 144.0 . .
H1O3 O3 H2O3 107.7 . .
K1 O4 K1 82.6(2) . 2_885
K1 O4 H1O4 135.5 . .
K1 O4 H1O4 127.8 2_885 .
K1 O4 H2O4 116.2 . .
K1 O4 H2O4 60.4 2_885 .
H1O4 O4 H2O4 107.7 . .
C2 N2 K1 122.3(5) . 1_445
C2 N2 K1 148.6(5) . 2_775
K1 N2 K1 84.53(18) 1_445 2_775
C15 N3 C3 125.3(5) . .
C15 N3 Fe1 120.7(4) . .
C3 N3 Fe1 114.0(4) . .
C14 N4 C4 126.5(5) . .
C14 N4 Fe1 119.5(4) . .
C4 N4 Fe1 114.0(4) . .
C16 N5 C20 117.9(5) . .
C16 N5 Fe1 112.8(4) . .
C20 N5 Fe1 129.2(4) . .
C13 N6 C9 116.7(5) . .
C13 N6 Fe1 131.4(4) . .
C9 N6 Fe1 111.9(4) . .
N1 C1 Fe1 176.0(5) . .
N2 C2 Fe1 178.4(6) . .
C8 C3 C4 120.2(5) . .
C8 C3 N3 126.5(5) . .
C4 C3 N3 113.3(5) . .
N4 C4 C3 114.4(5) . .
N4 C4 C5 125.7(5) . .
C3 C4 C5 119.8(5) . .
C6 C5 C4 118.5(5) . .
C6 C5 H3 120.7 . .
C4 C5 H3 120.7 . .
C7 C6 C5 121.3(5) . .
C7 C6 Br2 122.0(4) . .
C5 C6 Br2 116.8(4) . .
C6 C7 C8 120.8(5) . .
C6 C7 Br1 121.6(4) . .
C8 C7 Br1 117.6(4) . .
C7 C8 C3 119.4(6) . .
C7 C8 H6 120.3 . .
C3 C8 H6 120.3 . .
N6 C9 C10 122.9(5) . .
N6 C9 C14 116.1(5) . .
C10 C9 C14 121.0(6) . .
C11 C10 C9 118.8(6) . .
C11 C10 H8 120.6 . .
C9 C10 H8 120.6 . .
C12 C11 C10 119.1(6) . .
C12 C11 H9 120.4 . .
C10 C11 H9 120.4 . .
C11 C12 C13 118.6(6) . .
C11 C12 H10 120.7 . .
C13 C12 H10 120.7 . .
N6 C13 C12 123.9(6) . .
N6 C13 H11 118.0 . .
C12 C13 H11 118.0 . .
O2 C14 N4 127.9(5) . .
O2 C14 C9 121.9(5) . .
N4 C14 C9 110.2(5) . .
O1 C15 N3 128.4(6) . .
O1 C15 C16 121.8(5) . .
N3 C15 C16 109.7(5) . .
N5 C16 C17 122.2(6) . .
N5 C16 C15 115.5(5) . .
C17 C16 C15 122.3(6) . .
C16 C17 C18 119.6(6) . .
C16 C17 H14 120.2 . .
C18 C17 H14 120.2 . .
C19 C18 C17 118.7(6) . .
C19 C18 H15 120.7 . .
C17 C18 H15 120.7 . .
C18 C19 C20 119.8(6) . .
C18 C19 H16 120.1 . .
C20 C19 H16 120.1 . .
N5 C20 C19 121.8(6) . .
N5 C20 H17 119.1 . .
C19 C20 H17 119.1 . .

loop_
_geom_bond_atom_site_label_1
_geom_bond_atom_site_label_2
_geom_bond_distance
_geom_bond_site_symmetry_2
Br1 C7 1.895(5) .
Br2 C6 1.901(6) .
Fe1 N3 1.891(5) .
Fe1 N4 1.894(5) .
Fe1 C2 1.972(7) .
Fe1 C1 1.978(7) .
Fe1 N6 2.008(5) .
Fe1 N5 2.013(5) .
K1 O2 2.608(4) 1_655
K1 O3 2.735(5) .
K1 N2 2.845(7) 1_665
K1 O4 2.892(9) .
K1 N2 2.916(6) 2_775
K1 O4 2.979(9) 2_885
K1 K1 3.875(3) 2_885
K1 H1O3 2.8455 .
O1 C15 1.223(7) .
O2 C14 1.219(7) .
O2 K1 2.608(4) 1_455
O3 H1O3 0.8500 .
O3 H2O3 0.8500 .
O4 K1 2.979(9) 2_885
O4 H1O4 0.8500 .
O4 H2O4 0.8500 .
N1 C1 1.139(8) .
N2 C2 1.139(8) .
N2 K1 2.845(7) 1_445
N2 K1 2.916(6) 2_775
N3 C15 1.335(8) .
N3 C3 1.410(7) .
N4 C14 1.352(7) .
N4 C4 1.392(7) .
N5 C16 1.342(8) .
N5 C20 1.343(8) .
N6 C13 1.339(7) .
N6 C9 1.359(8) .
C3 C8 1.388(8) .
C3 C4 1.406(8) .
C4 C5 1.406(8) .
C5 C6 1.387(8) .
C5 H3 0.9300 .
C6 C7 1.375(9) .
C7 C8 1.381(8) .
C8 H6 0.9300 .
C9 C10 1.387(9) .
C9 C14 1.506(8) .
C10 C11 1.386(9) .
C10 H8 0.9300 .
C11 C12 1.376(10) .
C11 H9 0.9300 .
C12 C13 1.385(9) .
C12 H10 0.9300 .
C13 H11 0.9300 .
C15 C16 1.515(8) .
C16 C17 1.369(9) .
C17 C18 1.381(9) .
C17 H14 0.9300 .
C18 C19 1.348(10) .
C18 H15 0.9300 .
C19 C20 1.387(9) .
C19 H16 0.9300 .
C20 H17 0.9300 .
